data_2217876
loop_
_publ_author_name
'Yamagata, Tsuneaki'
'Nakajima, Koji'
'Arimitsu, Kenji'
'Iseki, Aika'
'Tani, Kazuhide'

_publ_section_title
;
 Di-\m-chlorido-bis[bis(\h^2^-cyclooctene)iridium(I)]
;
_journal_coeditor_code CF2181
_journal_issue 4
_journal_name_full 'Acta Crystallographica Section E'
_journal_page_first m579
_journal_page_last m580
_journal_paper_doi 10.1107/S1600536808007216
_journal_volume 64
_journal_year 2008
_chemical_formula_iupac '[Ir2 Cl2 (C8 H14)4]'
_chemical_formula_moiety 'C32 H56 Cl2 Ir2'
_chemical_formula_structural '((Cl)2 (C8 H14)4 Ir2)'
_chemical_formula_sum 'C32 H56 Cl2 Ir2'
_chemical_formula_weight 896.07
_chemical_name_systematic
;
Di-\m-chlorido-bis[bis(\h^2^-cyclooctene)iridium(I)]
;
_space_group_IT_number 14
_symmetry_cell_setting monoclinic
_symmetry_space_group_name_Hall '-P 2ybc'
_symmetry_space_group_name_H-M 'P 1 21/c 1'
_atom_sites_solution_hydrogens geom
_atom_sites_solution_primary direct
_atom_sites_solution_secondary difmap
_cell_angle_alpha 90.00
_cell_angle_beta 91.7873(13)
_cell_angle_gamma 90.00
_cell_formula_units_Z 4
_cell_length_a 12.3410(5)
_cell_length_b 10.7713(3)
_cell_length_c 23.6450(6)
_cell_measurement_reflns_used 78044
_cell_measurement_temperature 100.0(10)
_cell_measurement_theta_max 31.55
_cell_measurement_theta_min 2.1
_cell_volume 3141.57(17)
_computing_cell_refinement 'RAPID-AUTO (Rigaku, 1998)'
_computing_data_collection 'RAPID-AUTO (Rigaku, 1998)'
_computing_data_reduction 'TEXSAN (Rigaku/MSC, 2004)'
_computing_molecular_graphics 'ORTEP-3 (Farrugia, 1997)'
_computing_publication_material 'SHELXL97 (Sheldrick, 2008)'
_computing_structure_refinement 'SHELXL97 (Sheldrick, 2008)'
_computing_structure_solution 'SIR97 (Altomare <i>et al.</i>,  1999)'
_diffrn_ambient_temperature 100.0(10)
_diffrn_detector_area_resol_mean 10.00
_diffrn_measured_fraction_theta_full 0.999
_diffrn_measured_fraction_theta_max 0.999
_diffrn_measurement_device_type 'Rigaku R-AXIS RAPID Imaging Plate'
_diffrn_measurement_method \w
_diffrn_radiation_monochromator graphite
_diffrn_radiation_source 'normal-focus sealed tube'
_diffrn_radiation_type MoK\a
_diffrn_radiation_wavelength 0.71069
_diffrn_reflns_av_R_equivalents 0.0550
_diffrn_reflns_av_sigmaI/netI 0.0285
_diffrn_reflns_limit_h_max 15
_diffrn_reflns_limit_h_min -16
_diffrn_reflns_limit_k_max 13
_diffrn_reflns_limit_k_min -13
_diffrn_reflns_limit_l_max 30
_diffrn_reflns_limit_l_min -30
_diffrn_reflns_number 39295
_diffrn_reflns_reduction_process 'Lp corrections applied'
_diffrn_reflns_theta_full 27.48
_diffrn_reflns_theta_max 27.48
_diffrn_reflns_theta_min 2.51
_exptl_absorpt_coefficient_mu 8.653
_exptl_absorpt_correction_T_max 0.830
_exptl_absorpt_correction_T_min 0.585
_exptl_absorpt_correction_type numerical
_exptl_absorpt_process_details '(NUMABS; Higashi, 1999)'
_exptl_crystal_colour orange
_exptl_crystal_density_diffrn 1.895
_exptl_crystal_density_method 'not measured'
_exptl_crystal_description block
_exptl_crystal_F_000 1744
_exptl_crystal_size_max 0.19
_exptl_crystal_size_mid 0.09
_exptl_crystal_size_min 0.05
_refine_diff_density_max 2.463
_refine_diff_density_min -1.668
_refine_ls_extinction_method none
_refine_ls_goodness_of_fit_ref 1.081
_refine_ls_hydrogen_treatment mixed
_refine_ls_matrix_type full
_refine_ls_number_parameters 349
_refine_ls_number_reflns 7172
_refine_ls_number_restraints 5
_refine_ls_restrained_S_all 1.084
_refine_ls_R_factor_all 0.0409
_refine_ls_R_factor_gt 0.0325
_refine_ls_shift/su_max 0.001
_refine_ls_shift/su_mean 0.000
_refine_ls_structure_factor_coef Fsqd
_refine_ls_weighting_details 'calc w=1/[\s^2^(Fo^2^)+(0.0182P)^2^+25.7043P] where P=(Fo^2^+2Fc^2^)/3'
_refine_ls_weighting_scheme calc
_refine_ls_wR_factor_gt 0.0642
_refine_ls_wR_factor_ref 0.0677
_reflns_number_gt 6321
_reflns_number_total 7172
_reflns_threshold_expression I>2\s(I)
_cod_data_source_file cf2181.cif
_cod_data_source_block I
_cod_original_cell_volume 3141.57(16)
_cod_original_sg_symbol_H-M 'P 21/c'
_cod_database_code 2217876
_cod_database_fobs_code 2217876

loop_
_symmetry_equiv_pos_as_xyz
'x, y, z'
'-x, y+1/2, -z+1/2'
'-x, -y, -z'
'x, -y-1/2, z-1/2'

loop_
_atom_site_type_symbol
_atom_site_label
_atom_site_fract_x
_atom_site_fract_y
_atom_site_fract_z
_atom_site_U_iso_or_equiv
_atom_site_adp_type
_atom_site_calc_flag
_atom_site_refinement_flags
_atom_site_occupancy
Ir Ir1 0.230075(15) 0.075614(17) 0.126802(8) 0.01383(5) Uani d . 1
Ir Ir2 0.509155(15) -0.055152(17) 0.122410(8) 0.01382(5) Uani d . 1
Cl Cl1 0.40939(10) 0.13086(12) 0.09970(6) 0.0223(3) Uani d . 1
Cl Cl2 0.32842(10) -0.11317(11) 0.14929(6) 0.0189(2) Uani d . 1
C C1 0.0736(4) -0.0096(6) 0.1264(3) 0.0243(12) Uani d D 1
H H1 0.025(4) 0.031(6) 0.101(2) 0.029 Uiso d D 1
C C2 0.1000(4) 0.0349(5) 0.1804(2) 0.0191(11) Uani d D 1
H H2 0.064(5) 0.109(4) 0.192(3) 0.023 Uiso d D 1
C C3 0.1213(5) -0.0501(6) 0.2304(2) 0.0277(13) Uani d . 1
H H3A 0.1752 -0.0113 0.2568 0.033 Uiso calc R 1
H H3B 0.1518 -0.1296 0.2172 0.033 Uiso calc R 1
C C4 0.0165(5) -0.0750(6) 0.2613(3) 0.0286(13) Uani d . 1
H H4A -0.0035 0.0013 0.2818 0.034 Uiso calc R 1
H H4B 0.0308 -0.1406 0.2899 0.034 Uiso calc R 1
C C5 -0.0811(5) -0.1151(6) 0.2238(3) 0.0280(13) Uani d . 1
H H5A -0.1426 -0.1325 0.2484 0.034 Uiso calc R 1
H H5B -0.1023 -0.0446 0.1990 0.034 Uiso calc R 1
C C6 -0.0632(6) -0.2276(6) 0.1870(3) 0.0376(16) Uani d . 1
H H6A -0.1274 -0.2822 0.1895 0.045 Uiso calc R 1
H H6B -0.0002 -0.2739 0.2030 0.045 Uiso calc R 1
C C7 -0.0436(6) -0.2035(7) 0.1243(3) 0.0421(18) Uani d . 1
H H7A -0.1015 -0.1477 0.1093 0.050 Uiso calc R 1
H H7B -0.0507 -0.2832 0.1037 0.050 Uiso calc R 1
C C8 0.0669(6) -0.1457(7) 0.1110(3) 0.0413(18) Uani d . 1
H H8A 0.1249 -0.1914 0.1321 0.050 Uiso calc R 1
H H8B 0.0797 -0.1553 0.0701 0.050 Uiso calc R 1
C C9 0.1533(5) 0.2178(5) 0.0768(2) 0.0221(11) Uani d . 1
H H9 0.075(6) 0.202(6) 0.071(3) 0.027 Uiso d . 1
C C10 0.1791(5) 0.2624(5) 0.1318(3) 0.0217(11) Uani d . 1
H H10 0.120(6) 0.270(6) 0.154(3) 0.026 Uiso d . 1
C C11 0.2647(5) 0.3610(5) 0.1432(3) 0.0283(13) Uani d . 1
H H11A 0.3238 0.3510 0.1161 0.034 Uiso calc R 1
H H11B 0.2961 0.3503 0.1819 0.034 Uiso calc R 1
C C12 0.2155(6) 0.4936(6) 0.1370(3) 0.0365(16) Uani d D 1
H H12A 0.2756 0.5543 0.1359 0.044 Uiso calc R 1
H H12B 0.1738 0.5119 0.1711 0.044 Uiso calc R 1
C C13 0.1382(7) 0.5137(7) 0.0825(4) 0.067(3) Uani d D 1
H H13A 0.0751 0.4576 0.0855 0.081 Uiso calc R 1
H H13B 0.1104 0.5999 0.0833 0.081 Uiso calc R 1
C C14 0.1858(9) 0.4931(8) 0.0281(4) 0.067(3) Uani d D 1
H H14A 0.2657 0.4956 0.0335 0.080 Uiso calc R 1
H H14B 0.1649 0.5632 0.0030 0.080 Uiso calc R 1
C C15 0.1567(6) 0.3761(7) -0.0015(3) 0.0381(16) Uani d . 1
H H15A 0.1782 0.3831 -0.0414 0.046 Uiso calc R 1
H H15B 0.0770 0.3664 -0.0016 0.046 Uiso calc R 1
C C16 0.2089(6) 0.2587(6) 0.0241(3) 0.0327(14) Uani d . 1
H H16A 0.2051 0.1909 -0.0042 0.039 Uiso calc R 1
H H16B 0.2863 0.2752 0.0335 0.039 Uiso calc R 1
C C17 0.5778(4) -0.2077(5) 0.1702(2) 0.0178(10) Uani d . 1
H H17 0.641(5) -0.177(6) 0.185(3) 0.021 Uiso d . 1
C C18 0.5765(5) -0.2340(5) 0.1113(2) 0.0198(11) Uani d . 1
H H18 0.637(6) -0.223(6) 0.093(3) 0.024 Uiso d . 1
C C19 0.5016(5) -0.3272(5) 0.0825(2) 0.0221(11) Uani d . 1
H H19A 0.4916 -0.3038 0.0422 0.027 Uiso calc R 1
H H19B 0.4299 -0.3228 0.1000 0.027 Uiso calc R 1
C C20 0.5427(6) -0.4622(6) 0.0858(3) 0.0321(14) Uani d . 1
H H20A 0.5005 -0.5126 0.0579 0.039 Uiso calc R 1
H H20B 0.6194 -0.4638 0.0748 0.039 Uiso calc R 1
C C21 0.5347(6) -0.5229(6) 0.1440(3) 0.0385(16) Uani d . 1
H H21A 0.5444 -0.6136 0.1395 0.046 Uiso calc R 1
H H21B 0.4606 -0.5090 0.1576 0.046 Uiso calc R 1
C C22 0.6160(6) -0.4773(6) 0.1896(3) 0.0377(16) Uani d . 1
H H22A 0.6761 -0.4352 0.1706 0.045 Uiso calc R 1
H H22B 0.6469 -0.5509 0.2094 0.045 Uiso calc R 1
C C23 0.5727(5) -0.3885(5) 0.2345(3) 0.0248(12) Uani d . 1
H H23A 0.6348 -0.3580 0.2580 0.030 Uiso calc R 1
H H23B 0.5251 -0.4361 0.2595 0.030 Uiso calc R 1
C C24 0.5088(5) -0.2753(5) 0.2112(2) 0.0229(11) Uani d . 1
H H24A 0.4407 -0.3032 0.1919 0.027 Uiso calc R 1
H H24B 0.4900 -0.2194 0.2426 0.027 Uiso calc R 1
C C25 0.6372(4) 0.0087(5) 0.0709(2) 0.0174(10) Uani d . 1
H H25 0.665(5) -0.068(6) 0.052(3) 0.021 Uiso d . 1
C C26 0.6671(4) 0.0212(5) 0.1290(2) 0.0173(10) Uani d . 1
H H26 0.714(5) -0.046(6) 0.143(3) 0.021 Uiso d . 1
C C27 0.6759(4) 0.1413(5) 0.1608(2) 0.0207(11) Uani d . 1
H H27A 0.6663 0.1242 0.2015 0.025 Uiso calc R 1
H H27B 0.6158 0.1963 0.1478 0.025 Uiso calc R 1
C C28 0.7842(5) 0.2112(5) 0.1542(2) 0.0232(11) Uani d . 1
H H28A 0.7878 0.2791 0.1824 0.028 Uiso calc R 1
H H28B 0.8442 0.1530 0.1637 0.028 Uiso calc R 1
C C29 0.8044(5) 0.2672(5) 0.0956(3) 0.0261(12) Uani d . 1
H H29A 0.7412 0.3192 0.0844 0.031 Uiso calc R 1
H H29B 0.8683 0.3226 0.0990 0.031 Uiso calc R 1
C C30 0.8236(5) 0.1735(6) 0.0481(2) 0.0252(12) Uani d . 1
H H30A 0.8426 0.0925 0.0656 0.030 Uiso calc R 1
H H30B 0.8870 0.2015 0.0268 0.030 Uiso calc R 1
C C31 0.7280(4) 0.1540(6) 0.0061(2) 0.0227(11) Uani d . 1
H H31A 0.7174 0.2311 -0.0162 0.027 Uiso calc R 1
H H31B 0.7474 0.0873 -0.0206 0.027 Uiso calc R 1
C C32 0.6204(4) 0.1200(5) 0.0324(2) 0.0192(10) Uani d . 1
H H32A 0.5934 0.1911 0.0543 0.023 Uiso calc R 1
H H32B 0.5658 0.1001 0.0022 0.023 Uiso calc R 1

loop_
_atom_site_aniso_label
_atom_site_aniso_U_11
_atom_site_aniso_U_22
_atom_site_aniso_U_33
_atom_site_aniso_U_12
_atom_site_aniso_U_13
_atom_site_aniso_U_23
Ir1 0.01035(9) 0.01310(9) 0.01811(10) 0.00069(7) 0.00157(7) 0.00070(7)
Ir2 0.01052(9) 0.01305(9) 0.01793(10) 0.00124(7) 0.00105(7) 0.00185(7)
Cl1 0.0112(6) 0.0164(6) 0.0395(8) 0.0024(4) 0.0046(5) 0.0088(5)
Cl2 0.0111(5) 0.0150(5) 0.0308(7) 0.0018(4) 0.0035(5) 0.0038(5)
C1 0.013(3) 0.034(3) 0.026(3) -0.004(2) -0.002(2) 0.007(2)
C2 0.011(2) 0.016(2) 0.031(3) -0.0025(19) 0.009(2) 0.002(2)
C3 0.024(3) 0.034(3) 0.025(3) -0.013(2) -0.001(2) 0.006(2)
C4 0.022(3) 0.039(3) 0.025(3) -0.009(3) 0.004(2) 0.007(2)
C5 0.021(3) 0.034(3) 0.030(3) -0.002(2) 0.004(2) 0.007(2)
C6 0.024(3) 0.029(3) 0.060(5) -0.011(3) 0.010(3) -0.003(3)
C7 0.025(3) 0.047(4) 0.054(5) -0.021(3) 0.008(3) -0.020(3)
C8 0.032(4) 0.054(4) 0.038(4) -0.026(3) 0.016(3) -0.027(3)
C9 0.017(3) 0.022(3) 0.027(3) 0.005(2) 0.001(2) 0.007(2)
C10 0.016(3) 0.017(3) 0.033(3) 0.004(2) 0.005(2) 0.008(2)
C11 0.023(3) 0.016(3) 0.047(4) -0.007(2) 0.008(3) -0.005(2)
C12 0.042(4) 0.017(3) 0.051(4) -0.001(3) 0.019(3) -0.002(3)
C13 0.053(5) 0.028(4) 0.121(9) 0.019(4) 0.020(5) 0.025(5)
C14 0.082(7) 0.045(5) 0.072(6) 0.002(5) -0.024(5) 0.021(4)
C15 0.041(4) 0.039(4) 0.034(4) 0.006(3) -0.003(3) 0.018(3)
C16 0.033(4) 0.037(3) 0.028(3) 0.013(3) 0.004(3) 0.014(3)
C17 0.012(2) 0.016(2) 0.025(3) 0.0028(19) -0.004(2) 0.0051(19)
C18 0.017(3) 0.017(2) 0.025(3) 0.002(2) 0.001(2) 0.008(2)
C19 0.026(3) 0.016(2) 0.024(3) 0.004(2) -0.002(2) -0.002(2)
C20 0.042(4) 0.023(3) 0.032(3) 0.010(3) -0.001(3) -0.005(2)
C21 0.042(4) 0.017(3) 0.056(5) 0.000(3) -0.008(3) 0.002(3)
C22 0.041(4) 0.022(3) 0.050(4) 0.005(3) -0.013(3) 0.006(3)
C23 0.020(3) 0.023(3) 0.032(3) 0.003(2) -0.002(2) 0.011(2)
C24 0.023(3) 0.023(3) 0.023(3) 0.004(2) 0.003(2) 0.008(2)
C25 0.011(2) 0.019(2) 0.022(3) -0.0007(19) 0.0032(19) 0.000(2)
C26 0.011(2) 0.015(2) 0.026(3) 0.0004(19) -0.0008(19) 0.003(2)
C27 0.015(3) 0.022(3) 0.024(3) 0.000(2) 0.002(2) -0.002(2)
C28 0.021(3) 0.021(3) 0.027(3) -0.003(2) -0.002(2) -0.002(2)
C29 0.019(3) 0.025(3) 0.034(3) -0.007(2) -0.002(2) 0.005(2)
C30 0.016(3) 0.031(3) 0.028(3) -0.006(2) 0.001(2) 0.008(2)
C31 0.016(3) 0.032(3) 0.020(3) -0.005(2) 0.002(2) 0.008(2)
C32 0.016(3) 0.019(2) 0.023(3) -0.0026(19) -0.001(2) 0.002(2)

loop_
_atom_type_symbol
_atom_type_description
_atom_type_scat_dispersion_real
_atom_type_scat_dispersion_imag
_atom_type_scat_source
C C 0.0033 0.0016 'International Tables Vol C Tables 4.2.6.8 and 6.1.1.4'
H H 0.0000 0.0000 'International Tables Vol C Tables 4.2.6.8 and 6.1.1.4'
Cl Cl 0.1484 0.1585 'International Tables Vol C Tables 4.2.6.8 and 6.1.1.4'
Ir Ir -1.4442 7.9887 'International Tables Vol C Tables 4.2.6.8 and 6.1.1.4'

loop_
_geom_angle_atom_site_label_1
_geom_angle_atom_site_label_2
_geom_angle_atom_site_label_3
_geom_angle
_geom_angle_publ_flag
C10 Ir1 C2 86.1(2) ?
C10 Ir1 C1 98.0(2) ?
C2 Ir1 C1 38.2(2) ?
C10 Ir1 C9 38.9(2) ?
C2 Ir1 C9 98.5(2) ?
C1 Ir1 C9 85.4(2) ?
C10 Ir1 Cl1 93.30(16) ?
C2 Ir1 Cl1 158.83(16) ?
C1 Ir1 Cl1 161.11(17) ?
C9 Ir1 Cl1 94.08(16) ?
C10 Ir1 Cl2 159.49(17) ?
C2 Ir1 Cl2 94.51(15) ?
C1 Ir1 Cl2 95.00(17) ?
C9 Ir1 Cl2 159.14(16) ?
Cl1 Ir1 Cl2 78.84(4) yes
C26 Ir2 C18 89.9(2) ?
C26 Ir2 C25 38.9(2) ?
C18 Ir2 C25 85.5(2) ?
C26 Ir2 C17 84.9(2) ?
C18 Ir2 C17 38.8(2) ?
C25 Ir2 C17 105.0(2) ?
C26 Ir2 Cl1 99.00(14) ?
C18 Ir2 Cl1 158.57(16) ?
C25 Ir2 Cl1 89.26(14) ?
C17 Ir2 Cl1 160.74(15) ?
C26 Ir2 Cl2 159.24(15) ?
C18 Ir2 Cl2 99.55(15) ?
C25 Ir2 Cl2 159.37(15) ?
C17 Ir2 Cl2 90.91(15) ?
Cl1 Ir2 Cl2 78.70(4) yes
Ir1 Cl1 Ir2 101.77(5) yes
Ir1 Cl2 Ir2 100.69(4) yes
C2 C1 C8 124.3(6) ?
C2 C1 Ir1 70.3(3) ?
C8 C1 Ir1 117.4(4) ?
C2 C1 H1 123(4) ?
C8 C1 H1 106(4) ?
Ir1 C1 H1 111(4) ?
C1 C2 C3 122.6(5) ?
C1 C2 Ir1 71.5(3) ?
C3 C2 Ir1 118.4(4) ?
C1 C2 H2 116(4) ?
C3 C2 H2 111(4) ?
Ir1 C2 H2 111(4) ?
C2 C3 C4 110.5(5) ?
C2 C3 H3A 109.6 ?
C4 C3 H3A 109.6 ?
C2 C3 H3B 109.6 ?
C4 C3 H3B 109.6 ?
H3A C3 H3B 108.1 ?
C3 C4 C5 115.7(5) ?
C3 C4 H4A 108.4 ?
C5 C4 H4A 108.4 ?
C3 C4 H4B 108.4 ?
C5 C4 H4B 108.4 ?
H4A C4 H4B 107.4 ?
C6 C5 C4 115.6(5) ?
C6 C5 H5A 108.4 ?
C4 C5 H5A 108.4 ?
C6 C5 H5B 108.4 ?
C4 C5 H5B 108.4 ?
H5A C5 H5B 107.4 ?
C5 C6 C7 116.8(6) ?
C5 C6 H6A 108.1 ?
C7 C6 H6A 108.1 ?
C5 C6 H6B 108.1 ?
C7 C6 H6B 108.1 ?
H6A C6 H6B 107.3 ?
C6 C7 C8 115.7(6) ?
C6 C7 H7A 108.3 ?
C8 C7 H7A 108.3 ?
C6 C7 H7B 108.3 ?
C8 C7 H7B 108.3 ?
H7A C7 H7B 107.4 ?
C1 C8 C7 112.6(6) ?
C1 C8 H8A 109.1 ?
C7 C8 H8A 109.1 ?
C1 C8 H8B 109.1 ?
C7 C8 H8B 109.1 ?
H8A C8 H8B 107.8 ?
C10 C9 C16 124.5(6) ?
C10 C9 Ir1 69.6(3) ?
C16 C9 Ir1 117.5(4) ?
C10 C9 H9 113(4) ?
C16 C9 H9 113(4) ?
Ir1 C9 H9 112(4) ?
C9 C10 C11 122.4(5) ?
C9 C10 Ir1 71.6(3) ?
C11 C10 Ir1 118.0(4) ?
C9 C10 H10 113(4) ?
C11 C10 H10 114(4) ?
Ir1 C10 H10 111(4) ?
C10 C11 C12 111.0(5) ?
C10 C11 H11A 109.4 ?
C12 C11 H11A 109.4 ?
C10 C11 H11B 109.4 ?
C12 C11 H11B 109.4 ?
H11A C11 H11B 108.0 ?
C11 C12 C13 114.9(5) ?
C11 C12 H12A 108.5 ?
C13 C12 H12A 108.5 ?
C11 C12 H12B 108.5 ?
C13 C12 H12B 108.5 ?
H12A C12 H12B 107.5 ?
C14 C13 C12 116.7(7) ?
C14 C13 H13A 108.1 ?
C12 C13 H13A 108.1 ?
C14 C13 H13B 108.1 ?
C12 C13 H13B 108.1 ?
H13A C13 H13B 107.3 ?
C13 C14 C15 116.9(8) ?
C13 C14 H14A 108.1 ?
C15 C14 H14A 108.1 ?
C13 C14 H14B 108.1 ?
C15 C14 H14B 108.1 ?
H14A C14 H14B 107.3 ?
C14 C15 C16 114.9(6) ?
C14 C15 H15A 108.5 ?
C16 C15 H15A 108.5 ?
C14 C15 H15B 108.5 ?
C16 C15 H15B 108.5 ?
H15A C15 H15B 107.5 ?
C9 C16 C15 111.8(5) ?
C9 C16 H16A 109.3 ?
C15 C16 H16A 109.3 ?
C9 C16 H16B 109.3 ?
C15 C16 H16B 109.3 ?
H16A C16 H16B 107.9 ?
C18 C17 C24 123.2(5) ?
C18 C17 Ir2 69.2(3) ?
C24 C17 Ir2 119.2(4) ?
C18 C17 H17 115(4) ?
C24 C17 H17 115(4) ?
Ir2 C17 H17 104(4) ?
C17 C18 C19 124.2(5) ?
C17 C18 Ir2 71.9(3) ?
C19 C18 Ir2 115.1(4) ?
C17 C18 H18 118(4) ?
C19 C18 H18 113(4) ?
Ir2 C18 H18 106(4) ?
C18 C19 C20 114.1(5) ?
C18 C19 H19A 108.7 ?
C20 C19 H19A 108.7 ?
C18 C19 H19B 108.7 ?
C20 C19 H19B 108.7 ?
H19A C19 H19B 107.6 ?
C21 C20 C19 114.8(5) ?
C21 C20 H20A 108.6 ?
C19 C20 H20A 108.6 ?
C21 C20 H20B 108.6 ?
C19 C20 H20B 108.6 ?
H20A C20 H20B 107.5 ?
C20 C21 C22 116.0(6) ?
C20 C21 H21A 108.3 ?
C22 C21 H21A 108.3 ?
C20 C21 H21B 108.3 ?
C22 C21 H21B 108.3 ?
H21A C21 H21B 107.4 ?
C21 C22 C23 116.9(6) ?
C21 C22 H22A 108.1 ?
C23 C22 H22A 108.1 ?
C21 C22 H22B 108.1 ?
C23 C22 H22B 108.1 ?
H22A C22 H22B 107.3 ?
C22 C23 C24 115.5(5) ?
C22 C23 H23A 108.4 ?
C24 C23 H23A 108.4 ?
C22 C23 H23B 108.4 ?
C24 C23 H23B 108.4 ?
H23A C23 H23B 107.5 ?
C17 C24 C23 108.7(5) ?
C17 C24 H24A 110.0 ?
C23 C24 H24A 110.0 ?
C17 C24 H24B 110.0 ?
C23 C24 H24B 110.0 ?
H24A C24 H24B 108.3 ?
C26 C25 C32 122.2(5) ?
C26 C25 Ir2 69.7(3) ?
C32 C25 Ir2 120.5(4) ?
C26 C25 H25 116(4) ?
C32 C25 H25 115(4) ?
Ir2 C25 H25 105(3) ?
C25 C26 C27 125.6(5) ?
C25 C26 Ir2 71.4(3) ?
C27 C26 Ir2 115.1(4) ?
C25 C26 H26 113(4) ?
C27 C26 H26 116(4) ?
Ir2 C26 H26 106(4) ?
C26 C27 C28 114.7(4) ?
C26 C27 H27A 108.6 ?
C28 C27 H27A 108.6 ?
C26 C27 H27B 108.6 ?
C28 C27 H27B 108.6 ?
H27A C27 H27B 107.6 ?
C29 C28 C27 116.5(5) ?
C29 C28 H28A 108.2 ?
C27 C28 H28A 108.2 ?
C29 C28 H28B 108.2 ?
C27 C28 H28B 108.2 ?
H28A C28 H28B 107.3 ?
C30 C29 C28 115.7(5) ?
C30 C29 H29A 108.4 ?
C28 C29 H29A 108.4 ?
C30 C29 H29B 108.4 ?
C28 C29 H29B 108.4 ?
H29A C29 H29B 107.4 ?
C29 C30 C31 115.5(5) ?
C29 C30 H30A 108.4 ?
C31 C30 H30A 108.4 ?
C29 C30 H30B 108.4 ?
C31 C30 H30B 108.4 ?
H30A C30 H30B 107.5 ?
C32 C31 C30 115.5(5) ?
C32 C31 H31A 108.4 ?
C30 C31 H31A 108.4 ?
C32 C31 H31B 108.4 ?
C30 C31 H31B 108.4 ?
H31A C31 H31B 107.5 ?
C25 C32 C31 109.3(4) ?
C25 C32 H32A 109.8 ?
C31 C32 H32A 109.8 ?
C25 C32 H32B 109.8 ?
C31 C32 H32B 109.8 ?
H32A C32 H32B 108.3 ?

loop_
_geom_bond_atom_site_label_1
_geom_bond_atom_site_label_2
_geom_bond_distance
_geom_bond_publ_flag
Ir1 C10 2.113(5) yes
Ir1 C2 2.123(5) yes
Ir1 C1 2.138(6) yes
Ir1 C9 2.139(5) yes
Ir1 Cl1 2.3980(12) yes
Ir1 Cl2 2.4188(12) yes
Ir1 Ir2 3.7254(3) yes
Ir2 C26 2.117(5) yes
Ir2 C18 2.117(5) yes
Ir2 C25 2.139(5) yes
Ir2 C17 2.153(5) yes
Ir2 Cl1 2.4036(12) yes
Ir2 Cl2 2.4203(12) yes
C1 C2 1.395(8) ?
C1 C8 1.512(9) ?
C1 H1 0.94(2) ?
C2 C3 1.512(8) ?
C2 H2 0.96(2) ?
C3 C4 1.530(8) ?
C3 H3A 0.990 ?
C3 H3B 0.990 ?
C4 C5 1.535(8) ?
C4 H4A 0.990 ?
C4 H4B 0.990 ?
C5 C6 1.511(9) ?
C5 H5A 0.990 ?
C5 H5B 0.990 ?
C6 C7 1.531(10) ?
C6 H6A 0.990 ?
C6 H6B 0.990 ?
C7 C8 1.541(8) ?
C7 H7A 0.990 ?
C7 H7B 0.990 ?
C8 H8A 0.990 ?
C8 H8B 0.990 ?
C9 C10 1.414(8) ?
C9 C16 1.506(8) ?
C9 H9 0.98(7) ?
C10 C11 1.516(8) ?
C10 H10 0.92(7) ?
C11 C12 1.557(8) ?
C11 H11A 0.990 ?
C11 H11B 0.990 ?
C12 C13 1.594(11) ?
C12 H12A 0.990 ?
C12 H12B 0.990 ?
C13 C14 1.449(11) ?
C13 H13A 0.990 ?
C13 H13B 0.990 ?
C14 C15 1.480(12) ?
C14 H14A 0.990 ?
C14 H14B 0.990 ?
C15 C16 1.536(8) ?
C15 H15A 0.990 ?
C15 H15B 0.990 ?
C16 H16A 0.990 ?
C16 H16B 0.990 ?
C17 C18 1.420(8) ?
C17 C24 1.499(7) ?
C17 H17 0.91(7) ?
C18 C19 1.512(8) ?
C18 H18 0.88(7) ?
C19 C20 1.541(8) ?
C19 H19A 0.990 ?
C19 H19B 0.990 ?
C20 C21 1.529(9) ?
C20 H20A 0.990 ?
C20 H20B 0.990 ?
C21 C22 1.531(9) ?
C21 H21A 0.990 ?
C21 H21B 0.990 ?
C22 C23 1.536(9) ?
C22 H22A 0.990 ?
C22 H22B 0.990 ?
C23 C24 1.545(7) ?
C23 H23A 0.990 ?
C23 H23B 0.990 ?
C24 H24A 0.990 ?
C24 H24B 0.990 ?
C25 C26 1.418(8) ?
C25 C32 1.515(7) ?
C25 H25 1.01(6) ?
C26 C27 1.499(7) ?
C26 H26 0.98(6) ?
C27 C28 1.546(7) ?
C27 H27A 0.990 ?
C27 H27B 0.990 ?
C28 C29 1.539(8) ?
C28 H28A 0.990 ?
C28 H28B 0.990 ?
C29 C30 1.533(9) ?
C29 H29A 0.990 ?
C29 H29B 0.990 ?
C30 C31 1.534(8) ?
C30 H30A 0.990 ?
C30 H30B 0.990 ?
C31 C32 1.527(7) ?
C31 H31A 0.990 ?
C31 H31B 0.990 ?
C32 H32A 0.990 ?
C32 H32B 0.990 ?

loop_
_geom_torsion_atom_site_label_1
_geom_torsion_atom_site_label_2
_geom_torsion_atom_site_label_3
_geom_torsion_atom_site_label_4
_geom_torsion
C10 Ir1 Ir2 C26 4.6(3)
C2 Ir1 Ir2 C26 -122.4(3)
C1 Ir1 Ir2 C26 -174.4(3)
C9 Ir1 Ir2 C26 56.2(3)
Cl1 Ir1 Ir2 C26 30.4(2)
Cl2 Ir1 Ir2 C26 -150.3(2)
C10 Ir1 Ir2 C18 -174.3(3)
C2 Ir1 Ir2 C18 58.6(3)
C1 Ir1 Ir2 C18 6.7(3)
C9 Ir1 Ir2 C18 -122.8(3)
Cl1 Ir1 Ir2 C18 -148.6(2)
Cl2 Ir1 Ir2 C18 30.8(2)
C10 Ir1 Ir2 C25 -46.3(3)
C2 Ir1 Ir2 C25 -173.4(3)
C1 Ir1 Ir2 C25 134.7(3)
C9 Ir1 Ir2 C25 5.2(3)
Cl1 Ir1 Ir2 C25 -20.58(19)
Cl2 Ir1 Ir2 C25 158.75(18)
C10 Ir1 Ir2 C17 133.3(3)
C2 Ir1 Ir2 C17 6.2(3)
C1 Ir1 Ir2 C17 -45.7(3)
C9 Ir1 Ir2 C17 -175.2(3)
Cl1 Ir1 Ir2 C17 159.0(2)
Cl2 Ir1 Ir2 C17 -21.6(2)
C10 Ir1 Ir2 Cl1 -25.7(2)
C2 Ir1 Ir2 Cl1 -152.8(2)
C1 Ir1 Ir2 Cl1 155.3(2)
C9 Ir1 Ir2 Cl1 25.8(2)
Cl2 Ir1 Ir2 Cl1 179.32(8)
C10 Ir1 Ir2 Cl2 154.9(2)
C2 Ir1 Ir2 Cl2 27.9(2)
C1 Ir1 Ir2 Cl2 -24.0(2)
C9 Ir1 Ir2 Cl2 -153.5(2)
Cl1 Ir1 Ir2 Cl2 -179.32(8)
C10 Ir1 Cl1 Ir2 160.45(17)
C2 Ir1 Cl1 Ir2 72.9(4)
C1 Ir1 Cl1 Ir2 -72.8(5)
C9 Ir1 Cl1 Ir2 -160.62(17)
Cl2 Ir1 Cl1 Ir2 -0.44(5)
C26 Ir2 Cl1 Ir1 -158.60(15)
C18 Ir2 Cl1 Ir1 87.8(4)
C25 Ir2 Cl1 Ir1 163.58(15)
C17 Ir2 Cl1 Ir1 -58.1(5)
Cl2 Ir2 Cl1 Ir1 0.44(5)
C10 Ir1 Cl2 Ir2 -68.5(4)
C2 Ir1 Cl2 Ir2 -159.26(16)
C1 Ir1 Cl2 Ir2 162.39(17)
C9 Ir1 Cl2 Ir2 72.1(5)
Cl1 Ir1 Cl2 Ir2 0.44(5)
C26 Ir2 Cl2 Ir1 85.2(4)
C18 Ir2 Cl2 Ir1 -158.71(16)
C25 Ir2 Cl2 Ir1 -55.8(4)
C17 Ir2 Cl2 Ir1 163.23(15)
Cl1 Ir2 Cl2 Ir1 -0.43(5)
C10 Ir1 C1 C2 -73.1(4)
C9 Ir1 C1 C2 -110.0(4)
Cl1 Ir1 C1 C2 160.8(4)
Cl2 Ir1 C1 C2 90.9(3)
Ir2 Ir1 C1 C2 106.1(3)
C10 Ir1 C1 C8 167.7(5)
C2 Ir1 C1 C8 -119.2(6)
C9 Ir1 C1 C8 130.8(5)
Cl1 Ir1 C1 C8 41.6(8)
Cl2 Ir1 C1 C8 -28.3(5)
Ir2 Ir1 C1 C8 -13.1(6)
C8 C1 C2 C3 -2.1(9)
Ir1 C1 C2 C3 -112.4(5)
C8 C1 C2 Ir1 110.3(6)
C10 Ir1 C2 C1 108.2(4)
C9 Ir1 C2 C1 71.3(4)
Cl1 Ir1 C2 C1 -162.9(3)
Cl2 Ir1 C2 C1 -92.4(3)
Ir2 Ir1 C2 C1 -109.8(3)
C10 Ir1 C2 C3 -134.1(5)
C1 Ir1 C2 C3 117.7(6)
C9 Ir1 C2 C3 -171.0(4)
Cl1 Ir1 C2 C3 -45.1(7)
Cl2 Ir1 C2 C3 25.4(4)
Ir2 Ir1 C2 C3 7.9(5)
C1 C2 C3 C4 -90.9(7)
Ir1 C2 C3 C4 -176.1(4)
C2 C3 C4 C5 49.5(7)
C3 C4 C5 C6 55.4(8)
C4 C5 C6 C7 -102.3(7)
C5 C6 C7 C8 71.4(9)
C2 C1 C8 C7 83.8(8)
Ir1 C1 C8 C7 167.7(5)
C6 C7 C8 C1 -74.2(9)
C2 Ir1 C9 C10 72.7(3)
C1 Ir1 C9 C10 108.7(4)
Cl1 Ir1 C9 C10 -90.2(3)
Cl2 Ir1 C9 C10 -159.2(4)
Ir2 Ir1 C9 C10 -106.2(3)
C10 Ir1 C9 C16 119.2(6)
C2 Ir1 C9 C16 -168.1(5)
C1 Ir1 C9 C16 -132.1(5)
Cl1 Ir1 C9 C16 29.0(5)
Cl2 Ir1 C9 C16 -40.1(8)
Ir2 Ir1 C9 C16 13.0(6)
C16 C9 C10 C11 2.1(8)
Ir1 C9 C10 C11 112.0(5)
C16 C9 C10 Ir1 -110.0(5)
C2 Ir1 C10 C9 -108.8(3)
C1 Ir1 C10 C9 -72.4(4)
Cl1 Ir1 C10 C9 92.4(3)
Cl2 Ir1 C10 C9 158.9(4)
Ir2 Ir1 C10 C9 108.4(3)
C2 Ir1 C10 C11 133.6(5)
C1 Ir1 C10 C11 170.0(5)
C9 Ir1 C10 C11 -117.6(6)
Cl1 Ir1 C10 C11 -25.2(5)
Cl2 Ir1 C10 C11 41.3(8)
Ir2 Ir1 C10 C11 -9.2(6)
C9 C10 C11 C12 86.9(7)
Ir1 C10 C11 C12 172.0(4)
C10 C11 C12 C13 -45.3(8)
C11 C12 C13 C14 -59.2(9)
C12 C13 C14 C15 104.1(9)
C13 C14 C15 C16 -72.8(10)
C10 C9 C16 C15 -86.5(7)
Ir1 C9 C16 C15 -169.6(5)
C14 C15 C16 C9 77.0(9)
C26 Ir2 C17 C18 -96.2(3)
C25 Ir2 C17 C18 -62.5(3)
Cl1 Ir2 C17 C18 160.9(4)
Cl2 Ir2 C17 C18 104.2(3)
Ir1 Ir2 C17 C18 117.8(3)
C26 Ir2 C17 C24 146.5(5)
C18 Ir2 C17 C24 -117.3(6)
C25 Ir2 C17 C24 -179.9(4)
Cl1 Ir2 C17 C24 43.6(7)
Cl2 Ir2 C17 C24 -13.2(4)
Ir1 Ir2 C17 C24 0.5(5)
C24 C17 C18 C19 3.6(8)
Ir2 C17 C18 C19 -108.5(5)
C24 C17 C18 Ir2 112.0(5)
C26 Ir2 C18 C17 82.0(3)
C25 Ir2 C18 C17 120.7(3)
Cl1 Ir2 C18 C17 -162.8(3)
Cl2 Ir2 C18 C17 -79.4(3)
Ir1 Ir2 C18 C17 -98.8(3)
C26 Ir2 C18 C19 -158.0(4)
C25 Ir2 C18 C19 -119.3(4)
C17 Ir2 C18 C19 120.0(5)
Cl1 Ir2 C18 C19 -42.8(7)
Cl2 Ir2 C18 C19 40.6(4)
Ir1 Ir2 C18 C19 21.3(5)
C17 C18 C19 C20 -83.5(7)
Ir2 C18 C19 C20 -168.0(4)
C18 C19 C20 C21 73.4(7)
C19 C20 C21 C22 -72.6(8)
C20 C21 C22 C23 103.7(7)
C21 C22 C23 C24 -50.8(8)
C18 C17 C24 C23 90.5(6)
Ir2 C17 C24 C23 173.7(4)
C22 C23 C24 C17 -54.3(7)
C18 Ir2 C25 C26 -95.4(3)
C17 Ir2 C25 C26 -61.5(3)
Cl1 Ir2 C25 C26 105.4(3)
Cl2 Ir2 C25 C26 159.2(3)
Ir1 Ir2 C25 C26 118.2(3)
C26 Ir2 C25 C32 -116.2(5)
C18 Ir2 C25 C32 148.3(4)
C17 Ir2 C25 C32 -177.7(4)
Cl1 Ir2 C25 C32 -10.9(4)
Cl2 Ir2 C25 C32 43.0(7)
Ir1 Ir2 C25 C32 1.9(5)
C32 C25 C26 C27 5.9(8)
Ir2 C25 C26 C27 -108.0(5)
C32 C25 C26 Ir2 114.0(5)
C18 Ir2 C26 C25 83.0(3)
C17 Ir2 C26 C25 121.5(3)
Cl1 Ir2 C26 C25 -77.5(3)
Cl2 Ir2 C26 C25 -159.3(3)
Ir1 Ir2 C26 C25 -96.3(3)
C18 Ir2 C26 C27 -155.7(4)
C25 Ir2 C26 C27 121.3(5)
C17 Ir2 C26 C27 -117.1(4)
Cl1 Ir2 C26 C27 43.9(4)
Cl2 Ir2 C26 C27 -38.0(7)
Ir1 Ir2 C26 C27 25.1(5)
C25 C26 C27 C28 -82.6(7)
Ir2 C26 C27 C28 -166.9(4)
C26 C27 C28 C29 69.1(7)
C27 C28 C29 C30 -69.2(7)
C28 C29 C30 C31 104.2(6)
C29 C30 C31 C32 -53.8(7)
C26 C25 C32 C31 89.4(6)
Ir2 C25 C32 C31 173.4(4)
C30 C31 C32 C25 -53.2(6)
